data_2013745
loop_
_publ_author_name
'Krebs, Birte'
'Fl\"orke, Ulrich'

_publ_section_title
;<i>N</i>-(2-Fluoroethyl)-3\b-(4-iodophenyl)-8-methyl-8-azabicyclo[3.2.1]octane-2\a-carboxamide:
 a new cocaine derivative with equatorially attached ligands
;
_journal_issue 2
_journal_name_full 'Acta Crystallographica Section C'
_journal_page_first o118
_journal_page_last o119
_journal_paper_doi 10.1107/S0108270103027835
_journal_volume 60
_journal_year 2004
_chemical_formula_iupac 'C17 H22 F I N2 O'
_chemical_formula_moiety 'C17 H22 F I N2 O'
_chemical_formula_sum 'C17 H22 F I N2 O'
_chemical_formula_weight 416.27
_chemical_name_systematic
;
N-(2-Fluoroethyl)-3\b-(4-iodophenyl)-8-methyl-8-azabicyclo[3.2.1]octane-2\a-
carboxamide
;
_space_group_IT_number 4
_symmetry_cell_setting monoclinic
_symmetry_space_group_name_Hall 'P 2yb'
_symmetry_space_group_name_H-M 'P 1 21 1'
_atom_sites_solution_hydrogens difmap
_atom_sites_solution_primary direct
_atom_sites_solution_secondary difmap
_audit_creation_method SHELXL97
_cell_angle_alpha 90
_cell_angle_beta 98.225(2)
_cell_angle_gamma 90
_cell_formula_units_Z 2
_cell_length_a 8.9837(8)
_cell_length_b 9.5600(8)
_cell_length_c 10.1222(9)
_cell_measurement_reflns_used 3506
_cell_measurement_temperature 120(2)
_cell_measurement_theta_max 28.32
_cell_measurement_theta_min 2.29
_cell_volume 860.39(13)
_computing_cell_refinement 'SAINT (Bruker, 2002)'
_computing_data_collection 'SMART (Bruker, 2002)'
_computing_data_reduction SAINT
_computing_molecular_graphics SHELXTL
_computing_publication_material SHELXTL
_computing_structure_refinement SHELXTL
_computing_structure_solution 'SHELXTL (Bruker, 2002)'
_diffrn_ambient_temperature 120(2)
_diffrn_measured_fraction_theta_full 0.998
_diffrn_measured_fraction_theta_max 0.998
_diffrn_measurement_device_type 'Bruker SMART CCD area-detector'
_diffrn_measurement_method '\f and \w'
_diffrn_radiation_monochromator graphite
_diffrn_radiation_source 'sealed tube'
_diffrn_radiation_type MoK\a
_diffrn_radiation_wavelength 0.71073
_diffrn_reflns_av_R_equivalents 0.031
_diffrn_reflns_av_sigmaI/netI 0.048
_diffrn_reflns_limit_h_max 12
_diffrn_reflns_limit_h_min -11
_diffrn_reflns_limit_k_max 11
_diffrn_reflns_limit_k_min -12
_diffrn_reflns_limit_l_max 13
_diffrn_reflns_limit_l_min -11
_diffrn_reflns_number 7235
_diffrn_reflns_theta_full 28.37
_diffrn_reflns_theta_max 28.37
_diffrn_reflns_theta_min 2.03
_diffrn_standards_decay_% <1
_diffrn_standards_number 0
_exptl_absorpt_coefficient_mu 1.874
_exptl_absorpt_correction_T_max 0.799
_exptl_absorpt_correction_T_min 0.574
_exptl_absorpt_correction_type multi-scan
_exptl_absorpt_process_details '(SADABS; Bruker, 2002)'
_exptl_crystal_colour colourless
_exptl_crystal_density_diffrn 1.607
_exptl_crystal_density_meas ?
_exptl_crystal_density_method 'not measured'
_exptl_crystal_description block
_exptl_crystal_F_000 416
_exptl_crystal_size_max 0.40
_exptl_crystal_size_mid 0.20
_exptl_crystal_size_min 0.12
_refine_diff_density_max 1.29
_refine_diff_density_min -0.63
_refine_ls_abs_structure_details 'Flack (1983), with x Friedel pairs'
_refine_ls_abs_structure_Flack -0.02(2)
_refine_ls_extinction_method none
_refine_ls_goodness_of_fit_ref 1.003
_refine_ls_hydrogen_treatment constr
_refine_ls_matrix_type full
_refine_ls_number_parameters 211
_refine_ls_number_reflns 4021
_refine_ls_number_restraints 3
_refine_ls_restrained_S_all 1.004
_refine_ls_R_factor_all 0.035
_refine_ls_R_factor_gt 0.031
_refine_ls_shift/su_max 0.002
_refine_ls_shift/su_mean 0.000
_refine_ls_structure_factor_coef Fsqd
_refine_ls_weighting_details 'calc w = 1/[\s^2^(Fo^2^)+(0.0344P)^2^] where P=(Fo^2^+2Fc^2^)/3'
_refine_ls_weighting_scheme calc
_refine_ls_wR_factor_gt 0.070
_refine_ls_wR_factor_ref 0.071
_reflns_number_gt 3602
_reflns_number_total 4021
_reflns_threshold_expression I>2\s(I)
_cod_data_source_file bm1554.cif
_cod_data_source_block I
_cod_depositor_comments
;
The following automatic conversions were performed:
'_symmetry_cell_setting' value 'Monoclinic' changed to 'monoclinic'
according to '/home/saulius/struct/CIF-dictionaries/cif_core.dic'
dictionary named 'cif_core.dic' version 2.4.1 from 2010-06-29.

Automatic conversion script
Id: cif_fix_enum 1527 2010-12-29 10:47:43Z saulius 

The following automatic conversions were performed:

'_symmetry_cell_setting' value 'Monoclinic' changed to 'monoclinic'
according to /home/saulius/struct/CIF-dictionaries/cif_core.dic
dictionary named 'cif_core.dic' version 2.4.1 from 2010-06-29.

Automatic conversion script
Id: cif_fix_values 1715 2011-07-08 13:25:40Z adriana 

The following automatic conversions were performed:

'_exptl_crystal_density_meas' value 'not measured' was changed to '?'
- the value is perceived as not measured.

Automatic conversion script
Id: cif_fix_values 3008 2015-01-20 13:52:24Z robertas 
;
_cod_original_sg_symbol_H-M 'P 21'
_cod_database_code 2013745
_cod_database_fobs_code 2013745

loop_
_symmetry_equiv_pos_as_xyz
'x, y, z'
'-x, y+1/2, -z'

loop_
_atom_site_label
_atom_site_fract_x
_atom_site_fract_y
_atom_site_fract_z
_atom_site_U_iso_or_equiv
_atom_site_adp_type
_atom_site_calc_flag
_atom_site_refinement_flags
_atom_site_occupancy
_atom_site_disorder_assembly
_atom_site_disorder_group
_atom_site_type_symbol
I1 1.08693(2) 0.24881(4) 1.17178(2) 0.03047(8) Uani d . 1 . . I
O1 0.5589(3) 0.0690(3) 0.5609(3) 0.0261(6) Uani d . 1 . . O
N2 0.5914(4) 0.2812(3) 0.4709(3) 0.0221(8) Uani d . 1 B . N
H2B 0.5805 0.3702 0.4777 0.026 Uiso calc R 1 . . H
N8 0.1984(4) 0.3609(4) 0.6762(4) 0.0233(8) Uani d . 1 . . N
C1 0.2806(4) 0.2803(4) 0.5859(4) 0.0195(9) Uani d . 1 . . C
H1A 0.2747 0.3275 0.4993 0.023 Uiso calc R 1 . . H
C2 0.4464(4) 0.2699(4) 0.6530(3) 0.0168(9) Uani d . 1 . . C
H2A 0.4860 0.3648 0.6691 0.020 Uiso calc R 1 . . H
C3 0.4580(4) 0.1932(4) 0.7878(4) 0.0190(7) Uani d . 1 . . C
H3A 0.4407 0.0934 0.7697 0.023 Uiso calc R 1 . . H
C4 0.3341(3) 0.2461(9) 0.8679(3) 0.0248(7) Uani d . 1 . . C
H4A 0.3272 0.1834 0.9420 0.030 Uiso calc R 1 . . H
H4B 0.3612 0.3381 0.9040 0.030 Uiso calc R 1 . . H
C5 0.1818(3) 0.2539(9) 0.7796(3) 0.0260(7) Uani d . 1 . . C
H5A 0.1031 0.2814 0.8323 0.031 Uiso calc R 1 . . H
C6 0.1376(5) 0.1186(5) 0.7015(5) 0.0280(10) Uani d . 1 . . C
H6A 0.1815 0.0376 0.7499 0.034 Uiso calc R 1 . . H
H6B 0.0292 0.1077 0.6855 0.034 Uiso calc R 1 . . H
C7 0.2011(4) 0.1371(4) 0.5695(4) 0.0253(8) Uani d . 1 . . C
H7A 0.1212 0.1375 0.4941 0.030 Uiso calc R 1 . . H
H7B 0.2718 0.0631 0.5572 0.030 Uiso calc R 1 . . H
C8 0.0528(5) 0.4082(5) 0.6092(5) 0.0345(10) Uani d . 1 . . C
H8A -0.0099 0.3287 0.5833 0.052 Uiso calc R 1 . . H
H8B 0.0667 0.4612 0.5313 0.052 Uiso calc R 1 . . H
H8C 0.0057 0.4660 0.6688 0.052 Uiso calc R 1 . . H
C9 0.6120(4) 0.2091(4) 0.8709(4) 0.0187(10) Uani d . 1 . . C
C10 0.6691(5) 0.3383(5) 0.9113(4) 0.0247(10) Uani d . 1 . . C
H10A 0.6150 0.4183 0.8826 0.030 Uiso calc R 1 . . H
C11 0.8067(6) 0.3518(6) 0.9944(5) 0.0273(12) Uani d . 1 . . C
H11A 0.8454 0.4399 1.0187 0.033 Uiso calc R 1 . . H
C12 0.8839(4) 0.2335(7) 1.0396(3) 0.0232(9) Uani d . 1 . . C
C13 0.8295(6) 0.1019(5) 0.9994(5) 0.0242(11) Uani d . 1 . . C
H13A 0.8824 0.0217 1.0295 0.029 Uiso calc R 1 . . H
C14 0.6946(5) 0.0920(5) 0.9134(4) 0.0245(10) Uani d . 1 . . C
H14A 0.6593 0.0043 0.8839 0.029 Uiso calc R 1 . . H
C15 0.5382(4) 0.1961(4) 0.5592(4) 0.0191(8) Uani d . 1 . . C
C16 0.6671(4) 0.2258(5) 0.3644(3) 0.0232(11) Uani d . 1 . . C
H16A 0.7174 0.1392 0.3941 0.028 Uiso calc R 1 A 1 H
H16B 0.7431 0.2919 0.3453 0.028 Uiso calc R 1 A 1 H
C17 0.5613(5) 0.1990(6) 0.2404(5) 0.0433(14) Uani d D 1 B 1 C
H17A 0.6187 0.1622 0.1739 0.017(10) Uiso calc PR 0.50 B 1 H
H17B 0.4918 0.1264 0.2592 0.017(10) Uiso calc PR 0.50 B 1 H
H17C 0.6132 0.1398 0.1854 0.017(10) Uiso d PR 0.50 B 2 H
H17D 0.5460 0.2871 0.1950 0.017(10) Uiso d PR 0.50 B 2 H
F11 0.4840(7) 0.3034(5) 0.1889(5) 0.0555(19) Uani d PD 0.639(10) B 1 F
F12 0.4368(8) 0.1468(10) 0.2443(8) 0.045(3) Uani d PD 0.361(10) B 2 F

loop_
_atom_site_aniso_label
_atom_site_aniso_U_11
_atom_site_aniso_U_22
_atom_site_aniso_U_33
_atom_site_aniso_U_12
_atom_site_aniso_U_13
_atom_site_aniso_U_23
I1 0.02715(11) 0.03791(14) 0.02424(12) -0.00150(19) -0.00359(7) 0.00588(19)
O1 0.0366(16) 0.0185(15) 0.0241(15) 0.0035(11) 0.0081(12) -0.0008(11)
N2 0.0332(16) 0.011(2) 0.0230(16) -0.0010(12) 0.0068(13) 0.0003(11)
N8 0.0223(19) 0.023(2) 0.024(2) 0.0050(14) 0.0007(15) -0.0023(14)
C1 0.0236(16) 0.021(3) 0.0132(15) 0.0002(14) -0.0005(12) 0.0003(13)
C2 0.0244(15) 0.009(3) 0.0163(15) 0.0021(14) -0.0001(11) -0.0001(14)
C3 0.0227(17) 0.0184(18) 0.0149(17) 0.0022(13) -0.0007(14) 0.0009(14)
C4 0.0281(15) 0.0320(19) 0.0140(14) -0.007(3) 0.0022(11) -0.005(3)
C5 0.0250(15) 0.034(2) 0.0198(15) 0.004(3) 0.0046(12) 0.004(3)
C6 0.027(2) 0.034(3) 0.023(2) -0.006(2) 0.0041(18) 0.0024(19)
C7 0.031(2) 0.024(2) 0.019(2) -0.0010(17) -0.0008(16) -0.0021(16)
C8 0.031(2) 0.040(3) 0.032(3) 0.012(2) -0.0003(19) 0.002(2)
C9 0.0227(18) 0.022(3) 0.0106(17) 0.0036(14) 0.0010(14) -0.0001(13)
C10 0.031(3) 0.021(3) 0.020(2) 0.007(2) -0.0031(18) 0.002(2)
C11 0.038(3) 0.019(3) 0.023(2) -0.004(2) -0.002(2) -0.0061(19)
C12 0.0217(14) 0.031(3) 0.0156(15) 0.005(2) 0.0002(11) 0.001(2)
C13 0.025(2) 0.021(3) 0.024(2) 0.0044(19) -0.0019(17) 0.0037(19)
C14 0.028(2) 0.022(3) 0.023(2) 0.0009(19) 0.0026(16) -0.0007(19)
C15 0.0215(17) 0.0215(19) 0.0129(17) 0.0000(13) -0.0021(14) -0.0040(13)
C16 0.0265(16) 0.022(3) 0.0221(17) 0.0023(16) 0.0081(13) 0.0018(16)
C17 0.045(3) 0.065(4) 0.022(2) 0.006(2) 0.010(2) -0.011(2)
F11 0.069(4) 0.067(4) 0.027(3) 0.035(3) -0.006(2) -0.001(2)
F12 0.026(4) 0.067(7) 0.040(5) -0.006(4) -0.005(3) -0.021(4)

loop_
_atom_type_symbol
_atom_type_description
_atom_type_scat_dispersion_real
_atom_type_scat_dispersion_imag
_atom_type_scat_source
C C 0.0033 0.0016 'International Tables Vol C Tables 4.2.6.8 and 6.1.1.4'
H H 0.0000 0.0000 'International Tables Vol C Tables 4.2.6.8 and 6.1.1.4'
N N 0.0061 0.0033 'International Tables Vol C Tables 4.2.6.8 and 6.1.1.4'
O O 0.0106 0.0060 'International Tables Vol C Tables 4.2.6.8 and 6.1.1.4'
F F 0.0171 0.0103 'International Tables Vol C Tables 4.2.6.8 and 6.1.1.4'
I I -0.4742 1.8119 'International Tables Vol C Tables 4.2.6.8 and 6.1.1.4'

loop_
_geom_angle_atom_site_label_1
_geom_angle_atom_site_label_2
_geom_angle_atom_site_label_3
_geom_angle
_geom_angle_publ_flag
C15 N2 C16 121.3(3) y
C15 N2 H2B 119.3 ?
C16 N2 H2B 119.3 ?
C8 N8 C1 111.7(3) ?
C8 N8 C5 111.6(3) ?
C1 N8 C5 100.8(4) ?
N8 C1 C7 105.4(3) ?
N8 C1 C2 107.3(3) ?
C7 C1 C2 113.0(3) ?
N8 C1 H1A 110.3 ?
C7 C1 H1A 110.3 ?
C2 C1 H1A 110.3 ?
C15 C2 C3 111.1(3) y
C15 C2 C1 109.3(3) ?
C3 C2 C1 111.0(3) ?
C15 C2 H2A 108.5 ?
C3 C2 H2A 108.5 ?
C1 C2 H2A 108.5 ?
C9 C3 C2 112.6(3) y
C9 C3 C4 110.0(3) ?
C2 C3 C4 110.2(3) ?
C9 C3 H3A 108.0 ?
C2 C3 H3A 108.0 ?
C4 C3 H3A 108.0 ?
C5 C4 C3 111.1(3) ?
C5 C4 H4A 109.4 ?
C3 C4 H4A 109.4 ?
C5 C4 H4B 109.4 ?
C3 C4 H4B 109.4 ?
H4A C4 H4B 108.0 ?
N8 C5 C4 105.9(4) ?
N8 C5 C6 105.1(3) ?
C4 C5 C6 113.8(6) ?
N8 C5 H5A 110.6 ?
C4 C5 H5A 110.6 ?
C6 C5 H5A 110.6 ?
C7 C6 C5 104.5(4) ?
C7 C6 H6A 110.9 ?
C5 C6 H6A 110.9 ?
C7 C6 H6B 110.9 ?
C5 C6 H6B 110.9 ?
H6A C6 H6B 108.9 ?
C6 C7 C1 103.4(3) ?
C6 C7 H7A 111.1 ?
C1 C7 H7A 111.1 ?
C6 C7 H7B 111.1 ?
C1 C7 H7B 111.1 ?
H7A C7 H7B 109.0 ?
N8 C8 H8A 109.5 ?
N8 C8 H8B 109.5 ?
H8A C8 H8B 109.5 ?
N8 C8 H8C 109.5 ?
H8A C8 H8C 109.5 ?
H8B C8 H8C 109.5 ?
C10 C9 C14 118.4(4) ?
C10 C9 C3 121.7(3) ?
C14 C9 C3 119.9(3) ?
C9 C10 C11 121.4(5) ?
C9 C10 H10A 119.3 ?
C11 C10 H10A 119.3 ?
C12 C11 C10 119.0(5) ?
C12 C11 H11A 120.5 ?
C10 C11 H11A 120.5 ?
C11 C12 C13 120.7(4) ?
C11 C12 I1 120.3(4) ?
C13 C12 I1 119.0(4) ?
C12 C13 C14 118.9(4) ?
C12 C13 H13A 120.5 ?
C14 C13 H13A 120.5 ?
C9 C14 C13 121.5(4) ?
C9 C14 H14A 119.2 ?
C13 C14 H14A 119.2 ?
O1 C15 N2 122.6(3) y
O1 C15 C2 123.1(3) y
N2 C15 C2 114.3(3) y
N2 C16 C17 112.3(3) y
N2 C16 H16A 109.1 ?
C17 C16 H16A 109.1 ?
N2 C16 H16B 109.1 ?
C17 C16 H16B 109.1 ?
H16A C16 H16B 107.9 ?
F11 C17 C16 116.9(4) y
F12 C17 C16 121.2(6) y
F11 C17 H17A 108.1 ?
C16 C17 H17A 108.1 ?
F11 C17 H17B 108.1 ?
C16 C17 H17B 108.1 ?
H17A C17 H17B 107.3 ?
C16 C17 H17C 106.7 ?
C16 C17 H17D 106.5 ?
H17C C17 H17D 106.7 ?

loop_
_geom_bond_atom_site_label_1
_geom_bond_atom_site_label_2
_geom_bond_site_symmetry_2
_geom_bond_distance
_geom_bond_publ_flag
I1 C12 . 2.107(3) y
C15 O1 . 1.229(5) y
N2 C15 . 1.346(5) y
N2 C16 . 1.454(5) y
N2 H2B . 0.8600 ?
N8 C8 . 1.457(5) y
N8 C1 . 1.472(5) y
N8 C5 . 1.486(7) y
C1 C7 . 1.542(5) ?
C1 C2 . 1.549(5) ?
C1 H1A . 0.9800 ?
C2 C15 . 1.518(5) y
C2 C3 . 1.539(5) y
C2 H2A . 0.9800 ?
C3 C9 . 1.520(5) y
C3 C4 . 1.552(5) ?
C3 H3A . 0.9800 ?
C4 C5 . 1.525(4) ?
C4 H4A . 0.9700 ?
C4 H4B . 0.9700 ?
C5 C6 . 1.538(9) ?
C5 H5A . 0.9800 ?
C6 C7 . 1.536(6) ?
C6 H6A . 0.9700 ?
C6 H6B . 0.9700 ?
C7 H7A . 0.9700 ?
C7 H7B . 0.9700 ?
C8 H8A . 0.9600 ?
C8 H8B . 0.9600 ?
C8 H8C . 0.9600 ?
C9 C10 . 1.377(6) ?
C9 C14 . 1.377(6) ?
C10 C11 . 1.399(7) ?
C10 H10A . 0.9300 ?
C11 C12 . 1.371(8) ?
C11 H11A . 0.9300 ?
C12 C13 . 1.390(8) ?
C13 C14 . 1.390(7) ?
C13 H13A . 0.9300 ?
C14 H14A . 0.9300 ?
C16 C17 . 1.484(6) y
C16 H16A . 0.9700 ?
C16 H16B . 0.9700 ?
C17 F11 . 1.284(6) y
C17 F12 . 1.230(9) y
C17 H17A . 0.9700 ?
C17 H17B . 0.9700 ?
C17 H17C . 0.9599 ?
C17 H17D . 0.9600 ?

loop_
_geom_hbond_atom_site_label_D
_geom_hbond_atom_site_label_H
_geom_hbond_atom_site_label_A
_geom_hbond_site_symmetry_A
_geom_hbond_distance_DH
_geom_hbond_distance_HA
_geom_hbond_distance_DA
_geom_hbond_angle_DHA
_geom_hbond_publ_flag
N2 H2B O1 2_656 0.86 2.28 3.061(4) 151 yes
C14 H14A F11 2_646 0.93 2.37 3.284(7) 167 yes
C10 H10A F12 2_656 0.93 2.54 3.410(10) 156 yes

loop_
_geom_torsion_atom_site_label_1
_geom_torsion_atom_site_label_2
_geom_torsion_atom_site_label_3
_geom_torsion_atom_site_label_4
_geom_torsion
_geom_torsion_publ_flag
C8 N8 C1 C7 -74.3(4) ?
C5 N8 C1 C7 44.4(4) ?
C8 N8 C1 C2 165.0(3) ?
C5 N8 C1 C2 -76.3(3) ?
N8 C1 C2 C15 -176.2(3) ?
C7 C1 C2 C15 68.1(4) ?
N8 C1 C2 C3 61.0(4) ?
C7 C1 C2 C3 -54.7(4) ?
C15 C2 C3 C9 71.2(4) y
C1 C2 C3 C9 -167.0(3) ?
C15 C2 C3 C4 -165.7(4) ?
C1 C2 C3 C4 -43.9(5) ?
C9 C3 C4 C5 170.7(5) ?
C2 C3 C4 C5 46.0(7) ?
C8 N8 C5 C4 -163.6(5) ?
C1 N8 C5 C4 77.7(5) ?
C8 N8 C5 C6 75.6(5) ?
C1 N8 C5 C6 -43.1(4) ?
C3 C4 C5 N8 -64.0(7) ?
C3 C4 C5 C6 51.0(6) ?
N8 C5 C6 C7 25.5(4) ?
C4 C5 C6 C7 -90.0(4) ?
C5 C6 C7 C1 1.6(4) ?
N8 C1 C7 C6 -28.6(4) ?
C2 C1 C7 C6 88.3(4) ?
C2 C3 C9 C10 60.2(5) y
C4 C3 C9 C10 -63.1(6) ?
C2 C3 C9 C14 -123.1(4) ?
C4 C3 C9 C14 113.6(5) ?
C14 C9 C10 C11 -0.6(7) ?
C3 C9 C10 C11 176.1(4) ?
C9 C10 C11 C12 -1.9(8) ?
C10 C11 C12 C13 2.5(6) ?
C10 C11 C12 I1 -177.3(3) ?
C11 C12 C13 C14 -0.6(6) ?
I1 C12 C13 C14 179.2(3) ?
C10 C9 C14 C13 2.6(7) ?
C3 C9 C14 C13 -174.1(4) ?
C12 C13 C14 C9 -2.0(7) ?
C16 N2 C15 O1 5.0(6) ?
C16 N2 C15 C2 -173.0(3) ?
C3 C2 C15 O1 31.1(5) ?
C1 C2 C15 O1 -91.7(4) y
C3 C2 C15 N2 -150.9(3) ?
C1 C2 C15 N2 86.3(4) y
C15 N2 C16 C17 91.0(5) ?
N2 C16 C17 F11 58.0(6) ?
N2 C16 C17 F12 -41.1(8) ?
